data_1556691
loop_
_publ_author_name
'Butsch, K.'
'Sandleben, A.'
'Dokoohaki, M.H.'
'Zolghadr, A.R.'
'Klein, A.'

_publ_section_title
;
 Pyridine-2,6-Dicarboxylic Acid Esters (pydicR2) as O,N,O-Pincer Ligands
 in CuII Complexes
;
_journal_name_full Inorganics
_journal_page_first 53
_journal_paper_doi 10.3390/inorganics7040053
_journal_volume 7
_journal_year 2019
_chemical_formula_moiety 'C15 H25 Cl3 Cu N2 O4'
_chemical_formula_sum 'C15 H25 Cl3 Cu N2 O4'
_chemical_formula_weight 467.26
_chemical_name_common (HNEt3)[(pydicOMe2)CuCl3]
_chemical_name_systematic 'Triethylammonium (Pyridine-2,6-dicarboxyl-dimethyl) trichlorido cuprate'
_space_group_crystal_system triclinic
_space_group_IT_number 2
_space_group_name_Hall '-P 1'
_space_group_name_H-M_alt 'P -1'
_atom_sites_solution_hydrogens mixed
_cell_angle_alpha 93.846(5)
_cell_angle_beta 92.271(5)
_cell_angle_gamma 107.216(5)
_cell_formula_units_Z 2
_cell_length_a 7.706(5)
_cell_length_b 10.274(5)
_cell_length_c 13.666(5)
_cell_measurement_reflns_used 12435
_cell_measurement_temperature 293(2)
_cell_measurement_theta_max 28.162
_cell_measurement_theta_min 2.462
_cell_volume 1029.1(9)
_computing_cell_refinement 'X-AREA (STOE & Cie 2001)'
_computing_data_collection 'X-AREA (STOE & Cie 2001)'
_computing_data_reduction 'X-RED (STOE & Cie 2001)'
_computing_molecular_graphics 'DIAMOND (Brandenburg, 2006)'
_computing_publication_material 'WinGX publication routines (Farrugia, 2012)'
_computing_structure_refinement 'SHELXL-2017/1 (Sheldrick, 2017)'
_computing_structure_solution 'SHELXS-97 (Sheldrick, 1990)'
_diffrn_ambient_temperature 293(2)
_diffrn_measured_fraction_theta_full 0.940
_diffrn_measured_fraction_theta_max 0.911
_diffrn_measurement_device_type 'STOE IPDS II'
_diffrn_measurement_method 'w scans'
_diffrn_radiation_source 'fine-focus sealed tube'
_diffrn_radiation_type MoK\a
_diffrn_radiation_wavelength 0.71073
_diffrn_reflns_av_R_equivalents 0.1258
_diffrn_reflns_av_unetI/netI 0.2004
_diffrn_reflns_Laue_measured_fraction_full 0.940
_diffrn_reflns_Laue_measured_fraction_max 0.911
_diffrn_reflns_limit_h_max 10
_diffrn_reflns_limit_h_min -9
_diffrn_reflns_limit_k_max 13
_diffrn_reflns_limit_k_min -13
_diffrn_reflns_limit_l_max 18
_diffrn_reflns_limit_l_min -18
_diffrn_reflns_number 12435
_diffrn_reflns_point_group_measured_fraction_full 0.940
_diffrn_reflns_point_group_measured_fraction_max 0.911
_diffrn_reflns_theta_full 25.000
_diffrn_reflns_theta_max 28.162
_diffrn_reflns_theta_min 2.462
_exptl_absorpt_coefficient_mu 1.471
_exptl_absorpt_correction_T_max 56.3
_exptl_absorpt_correction_T_min 4.9
_exptl_absorpt_correction_type numerical
_exptl_absorpt_process_details
;
The absorption correction (X-RED; Stoe & Cie, 2001) 
was performed after optimizing the crystal shape 
using X-SHAPE (Stoe & Cie, 1999).
;
_exptl_crystal_colour green
_exptl_crystal_density_diffrn 1.508
_exptl_crystal_density_meas ?
_exptl_crystal_description plate
_exptl_crystal_F_000 482
_exptl_crystal_size_max 0.3
_exptl_crystal_size_mid 0.25
_exptl_crystal_size_min 0.15
_refine_diff_density_max 0.359
_refine_diff_density_min -0.315
_refine_diff_density_rms 0.066
_refine_ls_extinction_coef .
_refine_ls_extinction_method none
_refine_ls_goodness_of_fit_ref 0.684
_refine_ls_hydrogen_treatment mixed
_refine_ls_matrix_type full
_refine_ls_number_parameters 233
_refine_ls_number_reflns 4604
_refine_ls_number_restraints 0
_refine_ls_restrained_S_all 0.684
_refine_ls_R_factor_all 0.1467
_refine_ls_R_factor_gt 0.0399
_refine_ls_shift/su_max 0.001
_refine_ls_shift/su_mean 0.000
_refine_ls_structure_factor_coef Fsqd
_refine_ls_weighting_details 'w=1/[\s^2^(Fo^2^)] where P=(Fo^2^+2Fc^2^)/3'
_refine_ls_weighting_scheme calc
_refine_ls_wR_factor_gt 0.0524
_refine_ls_wR_factor_ref 0.0688
_reflns_Friedel_coverage 0.000
_reflns_Friedel_fraction_full .
_reflns_Friedel_fraction_max .
_reflns_number_gt 1758
_reflns_number_total 4604
_reflns_threshold_expression 'I > 2\s(I)'
_cod_data_source_file Inorganics-2019-7-53.cif
_cod_data_source_block 1
_cod_depositor_comments
;
The following automatic conversions were performed:

data item '_exptl_crystal_density_meas' value 'not measured' was
changed to '?' -- the value is perceived as not measured.

Automatic conversion script
Id: cif_fix_values 6909 2019-04-08 15:41:33Z antanas 
;
_cod_database_code 1556691
_shelx_space_group_comment
;
The symmetry employed for this shelxl refinement is uniquely defined
by the following loop, which should always be used as a source of
symmetry information in preference to the above space-group names.
They are only intended as comments.
;

loop_
_space_group_symop_operation_xyz
'x, y, z'
'-x, -y, -z'

loop_
_atom_site_label
_atom_site_type_symbol
_atom_site_fract_x
_atom_site_fract_y
_atom_site_fract_z
_atom_site_U_iso_or_equiv
_atom_site_adp_type
_atom_site_occupancy
_atom_site_site_symmetry_order
_atom_site_calc_flag
_atom_site_refinement_flags_posn
_atom_site_refinement_flags_adp
_atom_site_refinement_flags_occupancy
_atom_site_disorder_assembly
_atom_site_disorder_group
Cu1 Cu 1.15119(9) 0.31440(6) 0.24730(5) 0.03367(16) Uani 1 1 d . . . . .
Cl1 Cl 0.97705(17) 0.08852(11) 0.24231(9) 0.0500(4) Uani 1 1 d . . . . .
Cl2 Cl 1.35495(17) 0.26276(11) 0.14989(9) 0.0460(3) Uani 1 1 d . . . . .
Cl3 Cl 1.30884(17) 0.54408(11) 0.27029(9) 0.0505(4) Uani 1 1 d . . . . .
O1 O 1.2367(4) 0.2834(3) 0.4246(2) 0.0440(8) Uani 1 1 d . . . . .
O2 O 0.9295(5) 0.3794(3) 0.1364(2) 0.0621(10) Uani 1 1 d . . . . .
O3 O 1.0702(5) 0.2311(4) 0.5551(2) 0.0665(11) Uani 1 1 d . . . . .
O4 O 0.7631(4) 0.5201(3) 0.1653(2) 0.0542(9) Uani 1 1 d . . . . .
N1 N 0.9583(5) 0.3558(3) 0.3347(3) 0.0328(9) Uani 1 1 d . . . . .
N2 N 1.3088(5) -0.0549(4) 0.1898(3) 0.0363(10) Uani 1 1 d . . . . .
C1 C 1.1032(6) 0.2769(4) 0.4668(3) 0.0377(12) Uani 1 1 d . . . . .
C2 C 0.9510(6) 0.3263(4) 0.4284(3) 0.0337(11) Uani 1 1 d . . . . .
C3 C 0.8144(6) 0.3464(4) 0.4868(3) 0.0429(12) Uani 1 1 d . . . . .
H3 H 0.811106 0.324790 0.551876 0.051 Uiso 1 1 calc R U . . .
C4 C 0.6869(7) 0.3978(5) 0.4470(4) 0.0508(14) Uani 1 1 d . . . . .
H4 H 0.595174 0.411829 0.484704 0.061 Uiso 1 1 calc R U . . .
C5 C 0.6943(6) 0.4293(4) 0.3499(4) 0.0463(13) Uani 1 1 d . . . . .
H5 H 0.608191 0.464587 0.321423 0.056 Uiso 1 1 calc R U . . .
C6 C 0.8329(6) 0.4068(4) 0.2965(3) 0.0345(11) Uani 1 1 d . . . . .
C7 C 0.8478(6) 0.4335(4) 0.1905(4) 0.0423(12) Uani 1 1 d . . . . .
C9 C 0.7492(8) 0.5364(5) 0.0608(4) 0.0751(18) Uani 1 1 d . . . . .
H9A H 0.685149 0.601718 0.049738 0.113 Uiso 1 1 calc R U . . .
H9B H 0.869071 0.568102 0.037351 0.113 Uiso 1 1 calc R U . . .
H9C H 0.684296 0.450034 0.026374 0.113 Uiso 1 1 calc R U . . .
C8 C 1.2178(8) 0.1897(7) 0.6030(4) 0.095(2) Uani 1 1 d . . . . .
H8A H 1.182367 0.158226 0.665883 0.142 Uiso 1 1 calc R U . . .
H8B H 1.241263 0.117346 0.562629 0.142 Uiso 1 1 calc R U . . .
H8C H 1.325973 0.266460 0.611650 0.142 Uiso 1 1 calc R U . . .
C10 C 1.3157(7) -0.0864(5) 0.2952(3) 0.0554(14) Uani 1 1 d . . . . .
H10A H 1.195361 -0.102569 0.319712 0.066 Uiso 1 1 calc R U . . .
H10B H 1.350179 -0.169419 0.299259 0.066 Uiso 1 1 calc R U . . .
C11 C 1.4478(9) 0.0269(6) 0.3587(4) 0.089(2) Uani 1 1 d . . . . .
H11A H 1.569064 0.036421 0.339403 0.134 Uiso 1 1 calc R U . . .
H11B H 1.439447 0.006223 0.426108 0.134 Uiso 1 1 calc R U . . .
H11C H 1.419522 0.110803 0.351237 0.134 Uiso 1 1 calc R U . . .
C12 C 1.4863(6) -0.0311(4) 0.1433(3) 0.0414(12) Uani 1 1 d . . . . .
H12A H 1.578833 0.037603 0.184555 0.050 Uiso 1 1 calc R U . . .
H12B H 1.476374 0.005574 0.080469 0.050 Uiso 1 1 calc R U . . .
C13 C 1.5480(7) -0.1554(5) 0.1272(4) 0.0637(16) Uani 1 1 d . . . . .
H13A H 1.549630 -0.196785 0.188005 0.095 Uiso 1 1 calc R U . . .
H13B H 1.668211 -0.129802 0.103579 0.095 Uiso 1 1 calc R U . . .
H13C H 1.465853 -0.219561 0.079523 0.095 Uiso 1 1 calc R U . . .
C14 C 1.1536(6) -0.1603(5) 0.1330(3) 0.0486(13) Uani 1 1 d . . . . .
H14A H 1.176237 -0.248362 0.131197 0.058 Uiso 1 1 calc R U . . .
H14B H 1.042448 -0.168067 0.166154 0.058 Uiso 1 1 calc R U . . .
C15 C 1.1292(8) -0.1245(5) 0.0307(4) 0.0743(17) Uani 1 1 d . . . . .
H15A H 1.154557 -0.027204 0.030352 0.111 Uiso 1 1 calc R U . . .
H15B H 1.006085 -0.168819 0.005720 0.111 Uiso 1 1 calc R U . . .
H15C H 1.211178 -0.154232 -0.010021 0.111 Uiso 1 1 calc R U . . .
H22 H 1.277(5) 0.022(4) 0.192(2) 0.020(11) Uiso 1 1 d . . . . .

loop_
_atom_site_aniso_label
_atom_site_aniso_U_11
_atom_site_aniso_U_22
_atom_site_aniso_U_33
_atom_site_aniso_U_23
_atom_site_aniso_U_13
_atom_site_aniso_U_12
Cu1 0.0350(4) 0.0318(3) 0.0376(4) 0.0034(3) 0.0046(3) 0.0148(3)
Cl1 0.0445(8) 0.0330(7) 0.0701(9) 0.0002(6) 0.0103(7) 0.0076(6)
Cl2 0.0493(8) 0.0397(7) 0.0517(8) 0.0034(6) 0.0185(7) 0.0157(6)
Cl3 0.0471(8) 0.0323(7) 0.0747(10) 0.0074(6) 0.0151(7) 0.0136(6)
O1 0.037(2) 0.061(2) 0.0408(19) 0.0108(15) 0.0052(16) 0.0229(17)
O2 0.089(3) 0.071(2) 0.046(2) 0.0066(18) -0.0040(19) 0.053(2)
O3 0.061(3) 0.101(3) 0.052(2) 0.043(2) 0.0182(19) 0.037(2)
O4 0.047(2) 0.051(2) 0.072(3) 0.0170(18) -0.0069(18) 0.0261(18)
N1 0.032(2) 0.029(2) 0.035(2) 0.0022(17) -0.0008(18) 0.0059(18)
N2 0.049(3) 0.026(2) 0.035(2) -0.0001(17) 0.0022(19) 0.014(2)
C1 0.038(3) 0.036(3) 0.036(3) 0.009(2) 0.002(2) 0.006(2)
C2 0.030(3) 0.027(2) 0.041(3) 0.000(2) -0.001(2) 0.005(2)
C3 0.035(3) 0.046(3) 0.046(3) -0.005(2) 0.009(2) 0.011(2)
C4 0.033(3) 0.044(3) 0.074(4) -0.012(3) 0.015(3) 0.013(3)
C5 0.032(3) 0.039(3) 0.068(4) -0.008(3) -0.002(3) 0.013(2)
C6 0.032(3) 0.028(2) 0.042(3) -0.009(2) -0.007(2) 0.011(2)
C7 0.030(3) 0.029(3) 0.063(4) -0.006(2) -0.009(2) 0.005(2)
C9 0.073(4) 0.070(4) 0.086(5) 0.028(3) -0.026(3) 0.025(3)
C8 0.091(5) 0.141(6) 0.076(5) 0.068(4) 0.010(4) 0.058(5)
C10 0.076(4) 0.063(3) 0.041(3) 0.011(3) 0.013(3) 0.039(3)
C11 0.136(6) 0.104(5) 0.043(4) -0.016(3) -0.026(4) 0.069(5)
C12 0.040(3) 0.039(3) 0.043(3) 0.004(2) 0.009(2) 0.008(2)
C13 0.053(4) 0.056(3) 0.083(4) -0.001(3) 0.018(3) 0.019(3)
C14 0.045(3) 0.041(3) 0.056(3) -0.006(2) 0.002(3) 0.010(2)
C15 0.080(5) 0.062(4) 0.069(4) -0.013(3) -0.028(3) 0.010(3)

loop_
_atom_type_symbol
_atom_type_description
_atom_type_scat_dispersion_real
_atom_type_scat_dispersion_imag
_atom_type_scat_source
C C 0.0033 0.0016 'International Tables Vol C Tables 4.2.6.8 and 6.1.1.4'
H H 0.0000 0.0000 'International Tables Vol C Tables 4.2.6.8 and 6.1.1.4'
N N 0.0061 0.0033 'International Tables Vol C Tables 4.2.6.8 and 6.1.1.4'
O O 0.0106 0.0060 'International Tables Vol C Tables 4.2.6.8 and 6.1.1.4'
Cl Cl 0.1484 0.1585 'International Tables Vol C Tables 4.2.6.8 and 6.1.1.4'
Cu Cu 0.3201 1.2651 'International Tables Vol C Tables 4.2.6.8 and 6.1.1.4'

loop_
_geom_angle_atom_site_label_1
_geom_angle_atom_site_label_2
_geom_angle_atom_site_label_3
_geom_angle
_geom_angle_site_symmetry_1
_geom_angle_site_symmetry_3
N1 Cu1 Cl2 178.13(12) . .
N1 Cu1 Cl3 87.33(10) . .
Cl2 Cu1 Cl3 94.44(6) . .
N1 Cu1 Cl1 86.14(10) . .
Cl2 Cu1 Cl1 92.13(6) . .
Cl3 Cu1 Cl1 172.87(6) . .
C1 O3 C8 115.2(4) . .
C7 O4 C9 115.7(4) . .
C6 N1 C2 118.8(4) . .
C6 N1 Cu1 120.0(3) . .
C2 N1 Cu1 121.1(3) . .
C12 N2 C10 114.0(4) . .
C12 N2 C14 113.8(3) . .
C10 N2 C14 110.1(3) . .
O1 C1 O3 125.5(5) . .
O1 C1 C2 123.7(4) . .
O3 C1 C2 110.7(4) . .
N1 C2 C3 121.7(5) . .
N1 C2 C1 115.2(4) . .
C3 C2 C1 123.1(4) . .
C4 C3 C2 119.0(5) . .
C3 C4 C5 119.6(4) . .
C6 C5 C4 118.4(5) . .
N1 C6 C5 122.5(4) . .
N1 C6 C7 115.5(4) . .
C5 C6 C7 122.0(5) . .
O2 C7 O4 125.2(5) . .
O2 C7 C6 122.3(5) . .
O4 C7 C6 112.5(4) . .
C11 C10 N2 112.4(4) . .
N2 C12 C13 114.7(4) . .
C15 C14 N2 111.8(4) . .

loop_
_geom_bond_atom_site_label_1
_geom_bond_atom_site_label_2
_geom_bond_distance
_geom_bond_site_symmetry_2
Cu1 N1 2.065(4) .
Cu1 Cl2 2.2546(16) .
Cu1 Cl3 2.3057(17) .
Cu1 Cl1 2.3063(17) .
O1 C1 1.186(5) .
O2 C7 1.200(5) .
O3 C1 1.331(5) .
O3 C8 1.472(6) .
O4 C7 1.306(5) .
O4 C9 1.452(5) .
N1 C6 1.334(5) .
N1 C2 1.335(5) .
N2 C12 1.492(5) .
N2 C10 1.499(5) .
N2 C14 1.501(5) .
C1 C2 1.499(6) .
C2 C3 1.400(5) .
C3 C4 1.358(6) .
C4 C5 1.386(6) .
C5 C6 1.383(6) .
C6 C7 1.494(6) .
C10 C11 1.495(7) .
C12 C13 1.496(6) .
C14 C15 1.488(6) .

loop_
_geom_torsion_atom_site_label_1
_geom_torsion_atom_site_label_2
_geom_torsion_atom_site_label_3
_geom_torsion_atom_site_label_4
_geom_torsion
_geom_torsion_site_symmetry_1
_geom_torsion_site_symmetry_2
_geom_torsion_site_symmetry_3
_geom_torsion_site_symmetry_4
C8 O3 C1 O1 1.8(7) . . . .
C8 O3 C1 C2 -175.6(4) . . . .
C6 N1 C2 C3 0.6(6) . . . .
Cu1 N1 C2 C3 -176.2(3) . . . .
C6 N1 C2 C1 -176.7(3) . . . .
Cu1 N1 C2 C1 6.5(5) . . . .
O1 C1 C2 N1 11.8(6) . . . .
O3 C1 C2 N1 -170.7(4) . . . .
O1 C1 C2 C3 -165.5(4) . . . .
O3 C1 C2 C3 12.0(6) . . . .
N1 C2 C3 C4 -0.3(6) . . . .
C1 C2 C3 C4 176.8(4) . . . .
C2 C3 C4 C5 0.0(7) . . . .
C3 C4 C5 C6 0.0(7) . . . .
C2 N1 C6 C5 -0.6(6) . . . .
Cu1 N1 C6 C5 176.2(3) . . . .
C2 N1 C6 C7 -178.4(3) . . . .
Cu1 N1 C6 C7 -1.6(5) . . . .
C4 C5 C6 N1 0.3(6) . . . .
C4 C5 C6 C7 178.0(4) . . . .
C9 O4 C7 O2 8.3(7) . . . .
C9 O4 C7 C6 -171.5(4) . . . .
N1 C6 C7 O2 20.3(6) . . . .
C5 C6 C7 O2 -157.6(4) . . . .
N1 C6 C7 O4 -159.9(4) . . . .
C5 C6 C7 O4 22.3(6) . . . .
C12 N2 C10 C11 60.1(5) . . . .
C14 N2 C10 C11 -170.6(4) . . . .
C10 N2 C12 C13 69.3(5) . . . .
C14 N2 C12 C13 -58.1(6) . . . .
C12 N2 C14 C15 -57.0(5) . . . .
C10 N2 C14 C15 173.7(4) . . . .
